data_4332248
loop_
_publ_author_name
'Wang, Ying'
'Yi, Long'
'Yang, Xing'
'Ding, Bin'
'Cheng, Peng'
'Liao, Dai-Zheng'
'Yan, Shi-Ping'

_publ_section_title
;
 Synthesis, Crystal Structure, and Characterization of New Tetranuclear
 Ag(I) Complexes with Triazole Bridges
;
_journal_issue 15
_journal_name_full 'Inorganic Chemistry'
_journal_page_first 5822
_journal_page_last 5829
_journal_paper_doi 10.1021/ic060155t
_journal_volume 45
_journal_year 2006
_chemical_formula_sum 'C29 H29 Ag2 As2 F12 N13 O4'
_chemical_formula_weight 1217.23
_chemical_name_systematic
; 
 ? 
;
_space_group_IT_number 2
_symmetry_cell_setting triclinic
_symmetry_space_group_name_Hall '-P 1'
_symmetry_space_group_name_H-M 'P -1'
_atom_sites_solution_hydrogens geom
_atom_sites_solution_primary direct
_atom_sites_solution_secondary difmap
_audit_creation_method SHELXL-97
_cell_angle_alpha 73.113(6)
_cell_angle_beta 68.652(6)
_cell_angle_gamma 75.128(6)
_cell_formula_units_Z 2
_cell_length_a 10.916(5)
_cell_length_b 14.096(7)
_cell_length_c 14.855(7)
_cell_measurement_reflns_used 2843
_cell_measurement_temperature 293(2)
_cell_measurement_theta_max 22.20
_cell_measurement_theta_min 2.37
_cell_volume 2007.7(17)
_computing_cell_refinement 'Bruker SMART APEX II'
_computing_data_collection 'Bruker SMART APEX II'
_computing_data_reduction 'Bruker SAINT'
_computing_molecular_graphics 'Bruker SHELXTL'
_computing_publication_material 'Bruker SHELXTL'
_computing_structure_refinement 'SHELXL-97 (Sheldrick, 1997)'
_computing_structure_solution 'SHELXS-97 (Sheldrick, 1990)'
_diffrn_ambient_temperature 293(2)
_diffrn_measured_fraction_theta_full 0.987
_diffrn_measured_fraction_theta_max 0.987
_diffrn_measurement_device_type 'APEX II CCD area detector'
_diffrn_measurement_method 'phi and omega scans'
_diffrn_radiation_monochromator graphite
_diffrn_radiation_source 'fine-focus sealed tube'
_diffrn_radiation_type MoK\a
_diffrn_radiation_wavelength 0.71073
_diffrn_reflns_av_R_equivalents 0.0217
_diffrn_reflns_av_sigmaI/netI 0.0457
_diffrn_reflns_limit_h_max 12
_diffrn_reflns_limit_h_min -12
_diffrn_reflns_limit_k_max 16
_diffrn_reflns_limit_k_min -10
_diffrn_reflns_limit_l_max 17
_diffrn_reflns_limit_l_min -17
_diffrn_reflns_number 10956
_diffrn_reflns_theta_full 25.03
_diffrn_reflns_theta_max 25.03
_diffrn_reflns_theta_min 1.90
_exptl_absorpt_coefficient_mu 2.721
_exptl_absorpt_correction_T_max 1.000000
_exptl_absorpt_correction_T_min 0.549287
_exptl_absorpt_correction_type multi-scan
_exptl_absorpt_process_details SADABS
_exptl_crystal_colour COLORLESS
_exptl_crystal_density_diffrn 2.013
_exptl_crystal_density_meas ?
_exptl_crystal_density_method 'not measured'
_exptl_crystal_description BLOCK
_exptl_crystal_F_000 1188
_exptl_crystal_size_max 0.42
_exptl_crystal_size_mid 0.26
_exptl_crystal_size_min 0.20
_refine_diff_density_max 1.194
_refine_diff_density_min -1.076
_refine_diff_density_rms 0.144
_refine_ls_extinction_method none
_refine_ls_goodness_of_fit_ref 1.025
_refine_ls_hydrogen_treatment constr
_refine_ls_matrix_type full
_refine_ls_number_parameters 699
_refine_ls_number_reflns 7001
_refine_ls_number_restraints 252
_refine_ls_restrained_S_all 1.059
_refine_ls_R_factor_all 0.0856
_refine_ls_R_factor_gt 0.0578
_refine_ls_shift/su_max 0.001
_refine_ls_shift/su_mean 0.000
_refine_ls_structure_factor_coef Fsqd
_refine_ls_weighting_details 'calc w=1/[\s^2^(Fo^2^)+(0.1383P)^2^+0.0000P] where P=(Fo^2^+2Fc^2^)/3'
_refine_ls_weighting_scheme calc
_refine_ls_wR_factor_gt 0.1767
_refine_ls_wR_factor_ref 0.2004
_reflns_number_gt 4708
_reflns_number_total 7001
_reflns_threshold_expression >2sigma(I)
_cod_data_source_file ic060155tsup2.cif
_cod_data_source_block 50320e
_cod_depositor_comments
;
The following automatic conversions were performed:

'_symmetry_cell_setting' value 'Triclinic' changed to 'triclinic'
according to /home/saulius/struct/CIF-dictionaries/cif_core.dic
dictionary named 'cif_core.dic' version 2.4.2 from
2011-04-26.

'_exptl_absorpt_correction_type' value 'MULTI-SCAN'
changed to 'multi-scan' according to
/home/saulius/struct/CIF-dictionaries/cif_core.dic dictionary named
'cif_core.dic' version 2.4.2 from 2011-04-26.

Automatic conversion script
Id: cif_fix_values 1891 2012-01-12 08:04:46Z andrius 

The following automatic conversions were performed:

'_exptl_crystal_density_meas' value 'NONE' was changed to '?' - the
value is perceived as not measured.

Automatic conversion script
Id: cif_fix_values 3008 2015-01-20 13:52:24Z robertas 
;
_cod_original_sg_symbol_H-M P-1
_cod_database_code 4332248

loop_
_symmetry_equiv_pos_as_xyz
'x, y, z'
'-x, -y, -z'

loop_
_atom_site_label
_atom_site_type_symbol
_atom_site_fract_x
_atom_site_fract_y
_atom_site_fract_z
_atom_site_U_iso_or_equiv
_atom_site_adp_type
_atom_site_occupancy
_atom_site_symmetry_multiplicity
_atom_site_calc_flag
_atom_site_refinement_flags
_atom_site_disorder_assembly
_atom_site_disorder_group
Ag1 Ag 0.11501(6) 0.33645(5) 0.47956(4) 0.0589(2) Uani 1 1 d . . .
Ag2 Ag -0.06159(6) 0.43248(5) 0.71766(5) 0.0607(2) Uani 1 1 d . . .
O1 O 0.4960(9) 0.1014(7) 0.0094(6) 0.100(2) Uani 1 1 d . . .
H1 H 0.4487 0.1264 0.0568 0.150 Uiso 1 1 calc R . .
O2 O -0.4057(7) -0.0155(5) 0.6865(6) 0.0787(19) Uani 1 1 d . . .
H2 H -0.3586 0.0282 0.6627 0.118 Uiso 1 1 calc R . .
O3 O 0.6407(6) 0.6609(4) 0.3567(4) 0.0551(13) Uani 1 1 d . . .
H3 H 0.5933 0.6179 0.3880 0.083 Uiso 1 1 calc R . .
N1 N 0.2127(6) 0.3358(5) 0.3203(4) 0.0531(16) Uani 1 1 d . . .
N2 N 0.2110(6) 0.4229(5) 0.2488(5) 0.0582(18) Uani 1 1 d . . .
N3 N 0.3405(7) 0.3035(5) 0.1797(5) 0.0571(18) Uani 1 1 d . . .
N4 N 0.4270(9) 0.2420(7) 0.1116(6) 0.080(2) Uani 1 1 d . . .
N5 N -0.1341(6) 0.3199(5) 0.6753(4) 0.0475(15) Uani 1 1 d . . .
N6 N -0.0615(6) 0.2743(5) 0.5963(4) 0.0501(16) Uani 1 1 d . . .
N7 N -0.2436(6) 0.2115(5) 0.6729(4) 0.0419(14) Uani 1 1 d . . .
N8 N -0.3332(6) 0.1483(5) 0.6923(4) 0.0466(14) Uani 1 1 d . . .
N9 N 0.1756(6) 0.4672(4) 0.5090(4) 0.0442(14) Uani 1 1 d . . .
N10 N 0.1130(6) 0.5044(5) 0.5940(4) 0.0488(15) Uani 1 1 d . . .
N11 N 0.2937(6) 0.5692(5) 0.5135(4) 0.0432(14) Uani 1 1 d . . .
N12 N 0.4020(6) 0.6196(5) 0.4792(4) 0.0459(15) Uani 1 1 d . . .
N13 N 0.0053(10) 0.3867(8) 0.8599(7) 0.094(3) Uani 1 1 d . . .
C1 C 0.7596(9) 0.2322(8) -0.0349(7) 0.077(3) Uani 1 1 d . . .
H1A H 0.7741 0.2870 -0.0196 0.092 Uiso 1 1 calc R . .
C2 C 0.8635(10) 0.1765(9) -0.0936(7) 0.084(3) Uani 1 1 d . . .
H2A H 0.9484 0.1932 -0.1174 0.100 Uiso 1 1 calc R . .
C3 C 0.8420(11) 0.0951(9) -0.1178(7) 0.080(3) Uani 1 1 d . . .
H3A H 0.9131 0.0579 -0.1576 0.097 Uiso 1 1 calc R . .
C4 C 0.7221(12) 0.0698(8) -0.0849(7) 0.075(3) Uani 1 1 d . . .
H4 H 0.7076 0.0156 -0.1011 0.090 Uiso 1 1 calc R . .
C5 C 0.6162(9) 0.1286(8) -0.0238(6) 0.068(3) Uani 1 1 d . . .
C6 C 0.6370(9) 0.2077(7) 0.0005(6) 0.065(2) Uani 1 1 d . . .
C7 C 0.5321(9) 0.2688(8) 0.0699(6) 0.064(2) Uani 1 1 d . . .
H7 H 0.5489 0.3258 0.0797 0.077 Uiso 1 1 calc R . .
C8 C 0.2905(9) 0.2653(7) 0.2753(6) 0.063(2) Uani 1 1 d . . .
H8 H 0.3083 0.1979 0.3059 0.076 Uiso 1 1 calc R . .
C9 C 0.2901(9) 0.4003(7) 0.1666(6) 0.063(2) Uani 1 1 d . . .
H9 H 0.3092 0.4461 0.1060 0.076 Uiso 1 1 calc R . .
C10 C -0.5254(9) 0.0207(7) 0.7461(6) 0.060(2) Uani 1 1 d . . .
C11 C -0.6264(10) -0.0356(8) 0.7702(8) 0.071(3) Uani 1 1 d . . .
H11 H -0.6109 -0.0924 0.7451 0.085 Uiso 1 1 calc R . .
C12 C -0.7506(11) -0.0031(9) 0.8333(8) 0.085(4) Uani 1 1 d . . .
H12 H -0.8194 -0.0389 0.8500 0.102 Uiso 1 1 calc R . .
C13 C -0.7755(9) 0.0799(10) 0.8717(8) 0.084(3) Uani 1 1 d . . .
H13 H -0.8591 0.0991 0.9148 0.100 Uiso 1 1 calc R . .
C14 C -0.6740(8) 0.1349(8) 0.8454(7) 0.068(2) Uani 1 1 d . . .
H14 H -0.6900 0.1914 0.8710 0.082 Uiso 1 1 calc R . .
C15 C -0.5477(7) 0.1059(6) 0.7806(6) 0.0510(19) Uani 1 1 d . . .
C16 C -0.4498(8) 0.1698(6) 0.7534(5) 0.0504(19) Uani 1 1 d . . .
H16 H -0.4709 0.2263 0.7800 0.060 Uiso 1 1 calc R . .
C17 C -0.2422(7) 0.2816(6) 0.7187(5) 0.0470(18) Uani 1 1 d . . .
H17 H -0.3099 0.2997 0.7738 0.056 Uiso 1 1 calc R . .
C18 C -0.1276(8) 0.2097(6) 0.5974(5) 0.0482(18) Uani 1 1 d . . .
H18 H -0.0995 0.1681 0.5528 0.058 Uiso 1 1 calc R . .
C19 C 0.4949(10) 0.8154(7) 0.5442(8) 0.070(3) Uani 1 1 d . . .
H19 H 0.4186 0.8267 0.5972 0.084 Uiso 1 1 calc R . .
C20 C 0.5915(10) 0.8702(7) 0.5180(8) 0.071(3) Uani 1 1 d . . .
H20 H 0.5810 0.9194 0.5517 0.085 Uiso 1 1 calc R . .
C21 C 0.7069(9) 0.8532(7) 0.4405(7) 0.066(2) Uani 1 1 d . . .
H21 H 0.7748 0.8899 0.4233 0.079 Uiso 1 1 calc R . .
C22 C 0.7213(9) 0.7825(7) 0.3890(7) 0.061(2) Uani 1 1 d . . .
H22 H 0.7991 0.7722 0.3369 0.073 Uiso 1 1 calc R . .
C23 C 0.6222(8) 0.7261(6) 0.4130(6) 0.0501(19) Uani 1 1 d . . .
C24 C 0.5056(7) 0.7405(6) 0.4934(6) 0.0481(18) Uani 1 1 d . . .
C25 C 0.3978(8) 0.6858(6) 0.5255(6) 0.0500(18) Uani 1 1 d . . .
H25 H 0.3242 0.6979 0.5800 0.060 Uiso 1 1 calc R . .
C26 C 0.1841(8) 0.5642(6) 0.5951(6) 0.0509(19) Uani 1 1 d . . .
H26 H 0.1633 0.5989 0.6448 0.061 Uiso 1 1 calc R . .
C27 C 0.2837(7) 0.5077(5) 0.4622(5) 0.0433(17) Uani 1 1 d . . .
H27 H 0.3450 0.4959 0.4022 0.052 Uiso 1 1 calc R . .
C28 C 0.0213(10) 0.3691(9) 0.9311(9) 0.084(3) Uani 1 1 d . . .
C29 C 0.0395(14) 0.3404(12) 1.0300(9) 0.128(6) Uani 1 1 d . . .
H29A H -0.0463 0.3439 1.0800 0.192 Uiso 1 1 calc R . .
H29B H 0.0886 0.3856 1.0342 0.192 Uiso 1 1 calc R . .
H29C H 0.0878 0.2729 1.0399 0.192 Uiso 1 1 calc R . .
As1 As 0.6134(5) 0.4993(3) 0.1748(3) 0.0574(12) Uani 0.50 1 d PDU A 1
F1 F 0.6511(18) 0.4871(12) 0.0575(7) 0.160(8) Uani 0.50 1 d PDU A 1
F2 F 0.4495(10) 0.5394(12) 0.1825(13) 0.221(11) Uani 0.50 1 d PDU A 1
F3 F 0.5727(14) 0.5141(10) 0.2922(7) 0.130(5) Uani 0.50 1 d PDU A 1
F4 F 0.7738(9) 0.4642(12) 0.1690(12) 0.176(9) Uani 0.50 1 d PDU A 1
F5 F 0.5889(15) 0.3795(7) 0.2178(10) 0.138(7) Uani 0.50 1 d PDU A 1
F6 F 0.6358(18) 0.6223(7) 0.1311(12) 0.173(10) Uani 0.50 1 d PDU A 1
As1' As 0.6021(4) 0.5167(3) 0.1659(3) 0.0524(11) Uani 0.50 1 d PDU B 2
F1' F 0.6944(12) 0.4629(9) 0.0691(7) 0.126(6) Uani 0.50 1 d PDU B 2
F2' F 0.4731(10) 0.5612(8) 0.1221(8) 0.104(4) Uani 0.50 1 d PDU B 2
F3' F 0.5131(9) 0.5680(7) 0.2666(6) 0.084(3) Uani 0.50 1 d PDU B 2
F4' F 0.7308(9) 0.4728(8) 0.2145(8) 0.097(4) Uani 0.50 1 d PDU B 2
F5' F 0.5389(10) 0.4084(6) 0.2298(7) 0.078(3) Uani 0.50 1 d PDU B 2
F6' F 0.6647(12) 0.6236(7) 0.1062(8) 0.107(5) Uani 0.50 1 d PDU B 2
As2 As 0.9917(3) 0.1362(3) 0.3007(2) 0.0682(10) Uani 0.50 1 d PDU C 3
F7 F 1.1429(9) 0.1407(10) 0.2179(7) 0.128(5) Uani 0.50 1 d PDU C 3
F8 F 0.9271(13) 0.1303(10) 0.2183(8) 0.134(5) Uani 0.50 1 d PDU C 3
F9 F 0.8428(9) 0.1293(11) 0.3925(9) 0.180(9) Uani 0.50 1 d PDU C 3
F10 F 1.0600(10) 0.1381(9) 0.3898(7) 0.096(4) Uani 0.50 1 d PDU C 3
F11 F 1.0307(14) 0.0076(6) 0.3314(10) 0.138(6) Uani 0.50 1 d PDU C 3
F12 F 0.9536(14) 0.2616(6) 0.2793(11) 0.144(6) Uani 0.50 1 d PDU C 3
As2' As 0.9693(3) 0.1191(3) 0.3256(3) 0.0689(10) Uani 0.50 1 d PDU D 4
F7' F 1.0843(13) 0.1381(12) 0.2134(7) 0.175(8) Uani 0.50 1 d PDU D 4
F8' F 0.8469(12) 0.1626(10) 0.2694(10) 0.148(6) Uani 0.50 1 d PDU D 4
F9' F 0.8494(11) 0.1019(11) 0.4375(7) 0.129(5) Uani 0.50 1 d PDU D 4
F10' F 1.0881(12) 0.0784(12) 0.3811(11) 0.184(9) Uani 0.50 1 d PDU D 4
F11' F 0.9697(14) 0.0020(7) 0.3193(10) 0.140(6) Uani 0.50 1 d PDU D 4
F12' F 0.9595(16) 0.2382(8) 0.3347(13) 0.213(11) Uani 0.50 1 d PDU D 4
O4 O 0.541(3) 0.512(2) 0.071(2) 0.171(9) Uani 0.50 1 d PU E 5
O5 O 1.048(4) 0.253(3) 0.252(3) 0.243(14) Uani 0.50 1 d PU F 6

loop_
_atom_site_aniso_label
_atom_site_aniso_U_11
_atom_site_aniso_U_22
_atom_site_aniso_U_33
_atom_site_aniso_U_23
_atom_site_aniso_U_13
_atom_site_aniso_U_12
Ag1 0.0585(4) 0.0691(5) 0.0447(4) -0.0182(3) -0.0003(3) -0.0204(3)
Ag2 0.0628(4) 0.0573(4) 0.0574(4) -0.0206(3) -0.0019(3) -0.0182(3)
O1 0.113(6) 0.093(6) 0.107(6) -0.043(5) -0.029(5) -0.024(5)
O2 0.091(5) 0.065(4) 0.092(5) -0.030(4) -0.026(4) -0.024(4)
O3 0.057(3) 0.053(4) 0.055(3) -0.010(3) -0.016(3) -0.011(3)
N1 0.056(4) 0.053(4) 0.040(3) -0.012(3) -0.001(3) -0.011(3)
N2 0.058(4) 0.056(4) 0.042(3) -0.010(3) 0.001(3) -0.005(3)
N3 0.061(4) 0.061(5) 0.042(4) -0.025(3) -0.004(3) 0.000(3)
N4 0.088(6) 0.082(6) 0.065(5) -0.023(4) -0.019(5) -0.007(5)
N5 0.055(4) 0.045(4) 0.042(3) -0.015(3) -0.010(3) -0.009(3)
N6 0.048(4) 0.054(4) 0.044(3) -0.014(3) -0.006(3) -0.009(3)
N7 0.042(3) 0.042(4) 0.039(3) -0.006(3) -0.012(3) -0.006(3)
N8 0.048(4) 0.046(4) 0.046(3) -0.006(3) -0.014(3) -0.016(3)
N9 0.050(3) 0.043(4) 0.036(3) -0.007(3) -0.009(3) -0.011(3)
N10 0.043(3) 0.050(4) 0.048(3) -0.009(3) -0.006(3) -0.012(3)
N11 0.039(3) 0.043(4) 0.048(3) -0.008(3) -0.014(3) -0.008(3)
N12 0.042(3) 0.045(4) 0.048(3) -0.006(3) -0.013(3) -0.009(3)
N13 0.105(7) 0.132(9) 0.059(5) -0.014(5) -0.038(5) -0.036(6)
C1 0.063(6) 0.090(8) 0.062(5) -0.009(5) -0.008(5) -0.011(5)
C2 0.069(6) 0.093(8) 0.069(6) -0.029(6) -0.009(5) 0.014(6)
C3 0.076(7) 0.084(8) 0.055(5) -0.024(5) -0.011(5) 0.026(6)
C4 0.098(8) 0.063(6) 0.053(5) -0.020(4) -0.022(5) 0.011(6)
C5 0.053(5) 0.088(7) 0.051(5) 0.001(5) -0.017(4) -0.010(5)
C6 0.071(6) 0.070(6) 0.042(4) -0.020(4) -0.012(4) 0.008(5)
C7 0.061(5) 0.072(6) 0.058(5) -0.001(5) -0.017(4) -0.024(5)
C8 0.075(6) 0.053(5) 0.055(5) -0.020(4) -0.015(4) 0.002(4)
C9 0.072(5) 0.066(6) 0.040(4) -0.013(4) -0.004(4) -0.009(5)
C10 0.063(5) 0.067(6) 0.055(5) -0.006(4) -0.022(4) -0.023(5)
C11 0.068(6) 0.069(6) 0.082(6) 0.002(5) -0.032(5) -0.032(5)
C12 0.083(8) 0.085(8) 0.094(8) 0.036(7) -0.052(6) -0.054(6)
C13 0.046(5) 0.103(9) 0.084(7) 0.022(6) -0.020(5) -0.030(5)
C14 0.054(5) 0.075(6) 0.068(6) 0.000(5) -0.024(4) -0.009(5)
C15 0.039(4) 0.062(5) 0.049(4) 0.000(4) -0.019(3) -0.009(4)
C16 0.055(5) 0.053(5) 0.048(4) -0.003(4) -0.024(4) -0.014(4)
C17 0.048(4) 0.051(5) 0.042(4) -0.017(3) -0.005(3) -0.014(4)
C18 0.056(5) 0.048(5) 0.043(4) -0.016(3) -0.012(3) -0.011(4)
C19 0.071(6) 0.067(6) 0.087(7) -0.035(5) -0.033(5) -0.003(5)
C20 0.084(7) 0.055(6) 0.094(7) -0.017(5) -0.047(6) -0.017(5)
C21 0.065(6) 0.061(6) 0.087(7) 0.002(5) -0.047(5) -0.022(5)
C22 0.058(5) 0.055(5) 0.070(5) 0.009(4) -0.031(4) -0.020(4)
C23 0.050(4) 0.042(4) 0.063(5) 0.002(4) -0.033(4) -0.008(3)
C24 0.040(4) 0.049(5) 0.058(4) -0.009(4) -0.022(3) -0.005(3)
C25 0.050(4) 0.044(5) 0.053(4) -0.012(4) -0.011(3) -0.009(4)
C26 0.059(5) 0.049(5) 0.049(4) -0.014(4) -0.016(4) -0.014(4)
C27 0.044(4) 0.038(4) 0.045(4) -0.005(3) -0.010(3) -0.012(3)
C28 0.064(6) 0.092(8) 0.081(7) -0.018(6) -0.007(5) -0.013(5)
C29 0.120(10) 0.180(16) 0.079(8) -0.005(9) -0.051(8) -0.015(10)
As1 0.0581(14) 0.0581(15) 0.0555(14) -0.0155(9) -0.0157(9) -0.0085(9)
F1 0.160(8) 0.160(8) 0.159(8) -0.035(2) -0.050(3) -0.0266(17)
F2 0.221(11) 0.221(11) 0.221(11) -0.048(3) -0.069(4) -0.037(2)
F3 0.130(5) 0.130(5) 0.130(5) -0.0287(15) -0.0408(19) -0.0224(14)
F4 0.176(9) 0.176(9) 0.176(9) -0.039(2) -0.055(3) -0.0298(18)
F5 0.138(7) 0.137(7) 0.138(7) -0.0301(18) -0.043(2) -0.0233(15)
F6 0.173(10) 0.172(10) 0.173(10) -0.038(2) -0.054(3) -0.030(2)
As1' 0.0542(13) 0.0527(14) 0.0494(13) -0.0132(8) -0.0143(8) -0.0076(8)
F1' 0.126(6) 0.126(6) 0.125(6) -0.0280(16) -0.039(2) -0.0206(14)
F2' 0.104(4) 0.105(4) 0.105(4) -0.0220(14) -0.0333(16) -0.0175(12)
F3' 0.084(3) 0.084(3) 0.084(3) -0.0193(12) -0.0254(14) -0.0141(12)
F4' 0.096(4) 0.097(4) 0.097(4) -0.0207(13) -0.0313(16) -0.0165(12)
F5' 0.078(3) 0.078(3) 0.078(3) -0.0161(12) -0.0247(14) -0.0137(12)
F6' 0.107(5) 0.106(6) 0.107(5) -0.0228(16) -0.033(2) -0.0192(14)
As2 0.0710(13) 0.0604(12) 0.0677(13) -0.0208(8) -0.0115(8) -0.0092(8)
F7 0.128(6) 0.128(6) 0.128(6) -0.0285(16) -0.040(2) -0.0220(14)
F8 0.135(5) 0.134(5) 0.135(5) -0.0299(16) -0.043(2) -0.0232(14)
F9 0.180(9) 0.180(9) 0.180(9) -0.039(2) -0.056(3) -0.0304(18)
F10 0.096(4) 0.096(4) 0.096(4) -0.0214(13) -0.0306(15) -0.0168(12)
F11 0.138(6) 0.137(6) 0.138(6) -0.0303(17) -0.043(2) -0.0230(14)
F12 0.145(6) 0.144(6) 0.144(6) -0.0319(17) -0.045(2) -0.0240(15)
As2' 0.0702(13) 0.0632(13) 0.0710(13) -0.0227(9) -0.0142(9) -0.0097(8)
F7' 0.175(8) 0.175(8) 0.175(8) -0.038(2) -0.054(3) -0.0295(18)
F8' 0.148(6) 0.148(6) 0.148(6) -0.0322(17) -0.047(2) -0.0251(15)
F9' 0.129(5) 0.130(5) 0.129(5) -0.0286(16) -0.040(2) -0.0220(14)
F10' 0.183(9) 0.184(9) 0.184(9) -0.040(2) -0.058(3) -0.0308(18)
F11' 0.140(6) 0.139(6) 0.140(6) -0.0309(17) -0.044(2) -0.0241(15)
F12' 0.213(11) 0.212(11) 0.213(11) -0.047(3) -0.066(3) -0.036(2)
O4 0.171(9) 0.171(9) 0.171(9) -0.037(2) -0.054(3) -0.0290(19)
O5 0.243(14) 0.243(14) 0.243(14) -0.053(3) -0.076(5) -0.041(3)

loop_
_atom_type_symbol
_atom_type_description
_atom_type_scat_dispersion_real
_atom_type_scat_dispersion_imag
_atom_type_scat_source
C C 0.0033 0.0016 'International Tables Vol C Tables 4.2.6.8 and 6.1.1.4'
H H 0.0000 0.0000 'International Tables Vol C Tables 4.2.6.8 and 6.1.1.4'
N N 0.0061 0.0033 'International Tables Vol C Tables 4.2.6.8 and 6.1.1.4'
O O 0.0106 0.0060 'International Tables Vol C Tables 4.2.6.8 and 6.1.1.4'
F F 0.0171 0.0103 'International Tables Vol C Tables 4.2.6.8 and 6.1.1.4'
As As 0.0499 2.0058 'International Tables Vol C Tables 4.2.6.8 and 6.1.1.4'
Ag Ag -0.8971 1.1015 'International Tables Vol C Tables 4.2.6.8 and 6.1.1.4'

loop_
_geom_angle_atom_site_label_1
_geom_angle_atom_site_label_2
_geom_angle_atom_site_label_3
_geom_angle
_geom_angle_site_symmetry_1
_geom_angle_site_symmetry_3
N1 Ag1 N6 134.0(2) . .
N1 Ag1 N9 107.2(2) . .
N6 Ag1 N9 115.9(2) . .
N5 Ag2 N2 117.0(2) . 2_566
N5 Ag2 N10 114.6(2) . .
N2 Ag2 N10 99.5(2) 2_566 .
N5 Ag2 N13 120.3(3) . .
N2 Ag2 N13 98.1(3) 2_566 .
N10 Ag2 N13 104.1(3) . .
C5 O1 H1 109.5 . .
C10 O2 H2 109.5 . .
C23 O3 H3 109.5 . .
C8 N1 N2 106.6(6) . .
C8 N1 Ag1 131.7(6) . .
N2 N1 Ag1 121.3(5) . .
C9 N2 N1 106.5(7) . .
C9 N2 Ag2 131.3(6) . 2_566
N1 N2 Ag2 121.5(4) . 2_566
C9 N3 C8 105.9(6) . .
C9 N3 N4 132.0(7) . .
C8 N3 N4 122.0(7) . .
C7 N4 N3 111.7(9) . .
C17 N5 N6 106.4(6) . .
C17 N5 Ag2 129.5(5) . .
N6 N5 Ag2 124.0(5) . .
C18 N6 N5 107.8(6) . .
C18 N6 Ag1 130.9(5) . .
N5 N6 Ag1 120.1(5) . .
C18 N7 C17 104.7(6) . .
C18 N7 N8 122.4(6) . .
C17 N7 N8 132.9(6) . .
C16 N8 N7 116.1(6) . .
C27 N9 N10 106.3(6) . .
C27 N9 Ag1 129.0(5) . .
N10 N9 Ag1 123.7(4) . .
C26 N10 N9 108.1(6) . .
C26 N10 Ag2 130.9(5) . .
N9 N10 Ag2 119.6(5) . .
C27 N11 C26 104.8(6) . .
C27 N11 N12 121.2(6) . .
C26 N11 N12 134.0(6) . .
C25 N12 N11 117.8(6) . .
C28 N13 Ag2 171.8(10) . .
C6 C1 C2 120.2(11) . .
C6 C1 H1A 119.9 . .
C2 C1 H1A 119.9 . .
C1 C2 C3 120.2(11) . .
C1 C2 H2A 119.9 . .
C3 C2 H2A 119.9 . .
C4 C3 C2 121.1(9) . .
C4 C3 H3A 119.4 . .
C2 C3 H3A 119.4 . .
C3 C4 C5 117.6(10) . .
C3 C4 H4 121.2 . .
C5 C4 H4 121.2 . .
O1 C5 C6 121.7(9) . .
O1 C5 C4 116.8(11) . .
C6 C5 C4 121.4(10) . .
C1 C6 C5 119.5(9) . .
C1 C6 C7 116.1(10) . .
C5 C6 C7 124.3(9) . .
N4 C7 C6 117.9(10) . .
N4 C7 H7 121.0 . .
C6 C7 H7 121.0 . .
N1 C8 N3 110.0(8) . .
N1 C8 H8 125.0 . .
N3 C8 H8 125.0 . .
N2 C9 N3 110.9(7) . .
N2 C9 H9 124.5 . .
N3 C9 H9 124.5 . .
O2 C10 C15 123.0(8) . .
O2 C10 C11 114.9(9) . .
C15 C10 C11 122.1(9) . .
C12 C11 C10 117.2(10) . .
C12 C11 H11 121.4 . .
C10 C11 H11 121.4 . .
C13 C12 C11 122.4(9) . .
C13 C12 H12 118.8 . .
C11 C12 H12 118.8 . .
C12 C13 C14 119.1(10) . .
C12 C13 H13 120.5 . .
C14 C13 H13 120.5 . .
C13 C14 C15 120.5(11) . .
C13 C14 H14 119.7 . .
C15 C14 H14 119.7 . .
C10 C15 C14 118.7(8) . .
C10 C15 C16 124.3(8) . .
C14 C15 C16 117.0(8) . .
N8 C16 C15 119.8(8) . .
N8 C16 H16 120.1 . .
C15 C16 H16 120.1 . .
N5 C17 N7 110.8(6) . .
N5 C17 H17 124.6 . .
N7 C17 H17 124.6 . .
N6 C18 N7 110.2(7) . .
N6 C18 H18 124.9 . .
N7 C18 H18 124.9 . .
C20 C19 C24 122.0(9) . .
C20 C19 H19 119.0 . .
C24 C19 H19 119.0 . .
C19 C20 C21 119.8(9) . .
C19 C20 H20 120.1 . .
C21 C20 H20 120.1 . .
C22 C21 C20 120.3(9) . .
C22 C21 H21 119.9 . .
C20 C21 H21 119.9 . .
C21 C22 C23 121.3(9) . .
C21 C22 H22 119.3 . .
C23 C22 H22 119.3 . .
O3 C23 C22 118.1(8) . .
O3 C23 C24 122.7(7) . .
C22 C23 C24 119.2(8) . .
C23 C24 C19 117.4(8) . .
C23 C24 C25 123.9(7) . .
C19 C24 C25 118.7(8) . .
N12 C25 C24 120.4(7) . .
N12 C25 H25 119.8 . .
C24 C25 H25 119.8 . .
N10 C26 N11 110.3(7) . .
N10 C26 H26 124.9 . .
N11 C26 H26 124.9 . .
N9 C27 N11 110.5(6) . .
N9 C27 H27 124.7 . .
N11 C27 H27 124.7 . .
N13 C28 C29 176.8(14) . .
C28 C29 H29A 109.5 . .
C28 C29 H29B 109.5 . .
H29A C29 H29B 109.5 . .
C28 C29 H29C 109.5 . .
H29A C29 H29C 109.5 . .
H29B C29 H29C 109.5 . .
F4 As1 F5 91.0(5) . .
F4 As1 F1 90.9(5) . .
F5 As1 F1 90.2(5) . .
F4 As1 F3 90.3(5) . .
F5 As1 F3 90.7(5) . .
F1 As1 F3 178.6(6) . .
F4 As1 F2 177.6(6) . .
F5 As1 F2 90.9(5) . .
F1 As1 F2 90.7(5) . .
F3 As1 F2 88.2(5) . .
F4 As1 F6 90.0(5) . .
F5 As1 F6 179.0(6) . .
F1 As1 F6 89.8(5) . .
F3 As1 F6 89.3(5) . .
F2 As1 F6 88.1(5) . .
F2' As1' F6' 90.6(4) . .
F2' As1' F1' 92.9(5) . .
F6' As1' F1' 90.8(5) . .
F2' As1' F4' 178.0(5) . .
F6' As1' F4' 89.5(4) . .
F1' As1' F4' 89.1(5) . .
F2' As1' F3' 89.4(4) . .
F6' As1' F3' 89.9(4) . .
F1' As1' F3' 177.6(6) . .
F4' As1' F3' 88.5(4) . .
F2' As1' F5' 90.5(4) . .
F6' As1' F5' 178.3(5) . .
F1' As1' F5' 90.5(4) . .
F4' As1' F5' 89.4(4) . .
F3' As1' F5' 88.8(4) . .
F8 As2 F7 92.5(5) . .
F8 As2 F12 92.7(5) . .
F7 As2 F12 91.7(5) . .
F8 As2 F9 91.8(5) . .
F7 As2 F9 175.5(6) . .
F12 As2 F9 89.3(5) . .
F8 As2 F11 91.2(5) . .
F7 As2 F11 89.9(5) . .
F12 As2 F11 175.7(6) . .
F9 As2 F11 88.8(5) . .
F8 As2 F10 178.0(5) . .
F7 As2 F10 88.0(4) . .
F12 As2 F10 89.2(5) . .
F9 As2 F10 87.7(5) . .
F11 As2 F10 86.9(4) . .
F10' As2' F7' 91.3(5) . .
F10' As2' F11' 92.0(5) . .
F7' As2' F11' 91.4(5) . .
F10' As2' F12' 90.1(5) . .
F7' As2' F12' 91.1(5) . .
F11' As2' F12' 176.8(6) . .
F10' As2' F9' 90.4(5) . .
F7' As2' F9' 178.3(6) . .
F11' As2' F9' 89.0(5) . .
F12' As2' F9' 88.5(5) . .
F10' As2' F8' 179.0(6) . .
F7' As2' F8' 89.0(5) . .
F11' As2' F8' 88.9(5) . .
F12' As2' F8' 89.0(5) . .
F9' As2' F8' 89.3(5) . .

loop_
_geom_bond_atom_site_label_1
_geom_bond_atom_site_label_2
_geom_bond_distance
_geom_bond_site_symmetry_2
Ag1 N1 2.214(6) .
Ag1 N6 2.245(6) .
Ag1 N9 2.309(6) .
Ag2 N5 2.265(6) .
Ag2 N2 2.314(6) 2_566
Ag2 N10 2.323(6) .
Ag2 N13 2.346(9) .
O1 C5 1.337(12) .
O1 H1 0.8200 .
O2 C10 1.353(11) .
O2 H2 0.8200 .
O3 C23 1.347(10) .
O3 H3 0.8200 .
N1 C8 1.302(10) .
N1 N2 1.372(9) .
N2 C9 1.287(10) .
N2 Ag2 2.314(6) 2_566
N3 C9 1.320(11) .
N3 C8 1.322(11) .
N3 N4 1.435(10) .
N4 C7 1.187(12) .
N5 C17 1.292(9) .
N5 N6 1.385(8) .
N6 C18 1.292(10) .
N7 C18 1.351(9) .
N7 C17 1.359(9) .
N7 N8 1.387(8) .
N8 C16 1.287(10) .
N9 C27 1.312(9) .
N9 N10 1.381(8) .
N10 C26 1.291(10) .
N11 C27 1.354(9) .
N11 C26 1.359(10) .
N11 N12 1.394(8) .
N12 C25 1.293(10) .
N13 C28 1.082(12) .
C1 C6 1.344(14) .
C1 C2 1.373(13) .
C1 H1A 0.9300 .
C2 C3 1.391(16) .
C2 H2A 0.9300 .
C3 C4 1.324(15) .
C3 H3A 0.9300 .
C4 C5 1.424(13) .
C4 H4 0.9300 .
C5 C6 1.361(14) .
C6 C7 1.505(12) .
C7 H7 0.9300 .
C8 H8 0.9300 .
C9 H9 0.9300 .
C10 C15 1.372(12) .
C10 C11 1.404(12) .
C11 C12 1.390(16) .
C11 H11 0.9300 .
C12 C13 1.371(16) .
C12 H12 0.9300 .
C13 C14 1.389(14) .
C13 H13 0.9300 .
C14 C15 1.403(11) .
C14 H14 0.9300 .
C15 C16 1.445(11) .
C16 H16 0.9300 .
C17 H17 0.9300 .
C18 H18 0.9300 .
C19 C20 1.344(13) .
C19 C24 1.425(12) .
C19 H19 0.9300 .
C20 C21 1.385(14) .
C20 H20 0.9300 .
C21 C22 1.369(13) .
C21 H21 0.9300 .
C22 C23 1.388(11) .
C22 H22 0.9300 .
C23 C24 1.410(11) .
C24 C25 1.433(11) .
C25 H25 0.9300 .
C26 H26 0.9300 .
C27 H27 0.9300 .
C28 C29 1.478(17) .
C29 H29A 0.9600 .
C29 H29B 0.9600 .
C29 H29C 0.9600 .
As1 F4 1.669(8) .
As1 F5 1.677(8) .
As1 F1 1.688(8) .
As1 F3 1.698(8) .
As1 F2 1.704(8) .
As1 F6 1.713(8) .
As1' F2' 1.667(7) .
As1' F6' 1.684(7) .
As1' F1' 1.686(7) .
As1' F4' 1.706(7) .
As1' F3' 1.707(7) .
As1' F5' 1.711(7) .
As2 F8 1.650(7) .
As2 F7 1.665(8) .
As2 F12 1.671(7) .
As2 F9 1.703(8) .
As2 F11 1.715(7) .
As2 F10 1.748(7) .
As2' F10' 1.677(8) .
As2' F7' 1.678(8) .
As2' F11' 1.679(8) .
As2' F12' 1.697(8) .
As2' F9' 1.698(8) .
As2' F8' 1.718(8) .

loop_
_geom_torsion_atom_site_label_1
_geom_torsion_atom_site_label_2
_geom_torsion_atom_site_label_3
_geom_torsion_atom_site_label_4
_geom_torsion
_geom_torsion_site_symmetry_1
_geom_torsion_site_symmetry_4
N6 Ag1 N1 C8 -75.2(9) . .
N9 Ag1 N1 C8 125.6(8) . .
N6 Ag1 N1 N2 113.4(6) . .
N9 Ag1 N1 N2 -45.8(6) . .
C8 N1 N2 C9 -1.9(10) . .
Ag1 N1 N2 C9 171.4(6) . .
C8 N1 N2 Ag2 169.7(6) . 2_566
Ag1 N1 N2 Ag2 -17.0(8) . 2_566
C9 N3 N4 C7 61.4(13) . .
C8 N3 N4 C7 -121.4(10) . .
N2 Ag2 N5 C17 -49.9(7) 2_566 .
N10 Ag2 N5 C17 -165.8(6) . .
N13 Ag2 N5 C17 68.9(7) . .
N2 Ag2 N5 N6 133.8(5) 2_566 .
N10 Ag2 N5 N6 17.8(6) . .
N13 Ag2 N5 N6 -107.5(6) . .
C17 N5 N6 C18 -1.4(8) . .
Ag2 N5 N6 C18 175.7(5) . .
C17 N5 N6 Ag1 167.7(5) . .
Ag2 N5 N6 Ag1 -15.2(7) . .
N1 Ag1 N6 C18 14.1(8) . .
N9 Ag1 N6 C18 171.9(6) . .
N1 Ag1 N6 N5 -152.1(5) . .
N9 Ag1 N6 N5 5.7(6) . .
C18 N7 N8 C16 -167.4(7) . .
C17 N7 N8 C16 15.1(11) . .
N1 Ag1 N9 C27 -27.4(7) . .
N6 Ag1 N9 C27 169.1(6) . .
N1 Ag1 N9 N10 165.9(5) . .
N6 Ag1 N9 N10 2.4(6) . .
C27 N9 N10 C26 -0.1(8) . .
Ag1 N9 N10 C26 169.1(5) . .
C27 N9 N10 Ag2 -168.2(4) . .
Ag1 N9 N10 Ag2 1.0(7) . .
N5 Ag2 N10 C26 -173.9(7) . .
N2 Ag2 N10 C26 60.4(7) 2_566 .
N13 Ag2 N10 C26 -40.5(8) . .
N5 Ag2 N10 N9 -8.9(6) . .
N2 Ag2 N10 N9 -134.6(5) 2_566 .
N13 Ag2 N10 N9 124.5(5) . .
C27 N11 N12 C25 172.2(7) . .
C26 N11 N12 C25 -9.1(11) . .
N5 Ag2 N13 C28 -89(8) . .
N2 Ag2 N13 C28 39(8) 2_566 .
N10 Ag2 N13 C28 141(7) . .
C6 C1 C2 C3 0.7(15) . .
C1 C2 C3 C4 0.0(16) . .
C2 C3 C4 C5 -0.2(14) . .
C3 C4 C5 O1 -179.4(9) . .
C3 C4 C5 C6 -0.3(14) . .
C2 C1 C6 C5 -1.2(14) . .
C2 C1 C6 C7 175.9(9) . .
O1 C5 C6 C1 -179.9(9) . .
C4 C5 C6 C1 1.0(14) . .
O1 C5 C6 C7 3.2(14) . .
C4 C5 C6 C7 -175.9(8) . .
N3 N4 C7 C6 176.2(7) . .
C1 C6 C7 N4 -171.4(9) . .
C5 C6 C7 N4 5.6(14) . .
N2 N1 C8 N3 1.5(10) . .
Ag1 N1 C8 N3 -170.9(6) . .
C9 N3 C8 N1 -0.5(10) . .
N4 N3 C8 N1 -178.3(8) . .
N1 N2 C9 N3 1.7(10) . .
Ag2 N2 C9 N3 -168.8(6) 2_566 .
C8 N3 C9 N2 -0.8(11) . .
N4 N3 C9 N2 176.8(9) . .
O2 C10 C11 C12 178.5(8) . .
C15 C10 C11 C12 -1.6(13) . .
C10 C11 C12 C13 -0.5(14) . .
C11 C12 C13 C14 1.3(15) . .
C12 C13 C14 C15 -0.2(14) . .
O2 C10 C15 C14 -177.4(8) . .
C11 C10 C15 C14 2.7(12) . .
O2 C10 C15 C16 3.8(13) . .
C11 C10 C15 C16 -176.2(7) . .
C13 C14 C15 C10 -1.8(12) . .
C13 C14 C15 C16 177.2(8) . .
N7 N8 C16 C15 -177.8(6) . .
C10 C15 C16 N8 0.6(11) . .
C14 C15 C16 N8 -178.3(7) . .
N6 N5 C17 N7 1.0(8) . .
Ag2 N5 C17 N7 -175.9(4) . .
C18 N7 C17 N5 -0.2(8) . .
N8 N7 C17 N5 177.7(6) . .
N5 N6 C18 N7 1.3(8) . .
Ag1 N6 C18 N7 -166.2(5) . .
C17 N7 C18 N6 -0.7(8) . .
N8 N7 C18 N6 -178.9(6) . .
C24 C19 C20 C21 -1.2(14) . .
C19 C20 C21 C22 1.6(14) . .
C20 C21 C22 C23 -0.4(13) . .
C21 C22 C23 O3 177.3(7) . .
C21 C22 C23 C24 -1.3(11) . .
O3 C23 C24 C19 -176.9(7) . .
C22 C23 C24 C19 1.7(11) . .
O3 C23 C24 C25 2.1(11) . .
C22 C23 C24 C25 -179.3(7) . .
C20 C19 C24 C23 -0.5(13) . .
C20 C19 C24 C25 -179.6(8) . .
N11 N12 C25 C24 -179.6(6) . .
C23 C24 C25 N12 -1.3(12) . .
C19 C24 C25 N12 177.7(7) . .
N9 N10 C26 N11 0.0(9) . .
Ag2 N10 C26 N11 166.3(5) . .
C27 N11 C26 N10 0.1(8) . .
N12 N11 C26 N10 -178.8(7) . .
N10 N9 C27 N11 0.2(8) . .
Ag1 N9 C27 N11 -168.3(4) . .
C26 N11 C27 N9 -0.2(8) . .
N12 N11 C27 N9 178.9(6) . .
Ag2 N13 C28 C29 73(28) . .
